data_4112717
loop_
_publ_author_name
'Olivier Tardif'
'Daisuke Hashizume'
'Zhaomin Hou'

_publ_section_title
;
 Hydrogenation of Carbon Dioxide and Aryl Isocyanates by a Tetranuclear
 Tetrahydrido Yttrium Complex. Isolation, Structures, and CO2 Insertion
 Reactions of Methylene Diolate and \m3-Oxo Yttrium Complexes
;
_journal_name_full 'Journal of the American Chemical Society'
_journal_page_first 8080
_journal_page_last 8081
_journal_paper_doi 10.1021/ja047889u
_journal_volume 126
_journal_year 2004
_chemical_formula_sum 'C74 H120 O6 Si6 Y4'
_chemical_formula_weight 1629.88
_chemical_name_systematic
; 
 ? 
;
_space_group_IT_number 2
_symmetry_cell_setting triclinic
_symmetry_space_group_name_Hall '-P 1'
_symmetry_space_group_name_H-M 'P -1'
_atom_sites_solution_hydrogens geom
_atom_sites_solution_primary direct
_atom_sites_solution_secondary difmap
_audit_creation_method SHELXL-97
_cell_angle_alpha 97.319(2)
_cell_angle_beta 92.998(2)
_cell_angle_gamma 92.442(2)
_cell_formula_units_Z 2
_cell_length_a 12.2223(14)
_cell_length_b 13.9952(16)
_cell_length_c 24.050(3)
_cell_measurement_temperature 203(1)
_cell_volume 4069.7(8)
_computing_cell_refinement 'Bruker SMART'
_computing_data_collection 'Bruker SMART'
_computing_data_reduction 'Bruker SHELXTL'
_computing_molecular_graphics 'Bruker SHELXTL'
_computing_publication_material 'Bruker SHELXTL'
_computing_structure_refinement 'SHELXL-97 (Sheldrick, 1997)'
_computing_structure_solution 'SHELXS-97 (Sheldrick, 1990)'
_diffrn_ambient_temperature 203(1)
_diffrn_measured_fraction_theta_full 0.963
_diffrn_measured_fraction_theta_max 0.963
_diffrn_measurement_device_type 'CCD area detector'
_diffrn_measurement_method 'phi and omega scans'
_diffrn_radiation_monochromator graphite
_diffrn_radiation_source 'fine-focus sealed tube'
_diffrn_radiation_type MoK\a
_diffrn_radiation_wavelength 0.71073
_diffrn_reflns_av_R_equivalents 0.0285
_diffrn_reflns_av_sigmaI/netI 0.0856
_diffrn_reflns_limit_h_max 8
_diffrn_reflns_limit_h_min -15
_diffrn_reflns_limit_k_max 17
_diffrn_reflns_limit_k_min -17
_diffrn_reflns_limit_l_max 30
_diffrn_reflns_limit_l_min -30
_diffrn_reflns_number 24631
_diffrn_reflns_theta_full 27.03
_diffrn_reflns_theta_max 27.03
_diffrn_reflns_theta_min 1.47
_exptl_absorpt_coefficient_mu 2.957
_exptl_absorpt_correction_T_max 0.93
_exptl_absorpt_correction_T_min 0.70
_exptl_absorpt_correction_type SADABS
_exptl_crystal_colour yellow
_exptl_crystal_density_diffrn 1.330
_exptl_crystal_description bar
_exptl_crystal_F_000 1704
_exptl_crystal_size_max 0.7
_exptl_crystal_size_mid 0.3
_exptl_crystal_size_min 0.25
_refine_diff_density_max 1.147
_refine_diff_density_min -0.568
_refine_diff_density_rms 0.139
_refine_ls_extinction_method none
_refine_ls_goodness_of_fit_ref 1.004
_refine_ls_hydrogen_treatment mixed
_refine_ls_matrix_type full
_refine_ls_number_parameters 752
_refine_ls_number_reflns 17165
_refine_ls_number_restraints 2
_refine_ls_restrained_S_all 1.006
_refine_ls_R_factor_all 0.0889
_refine_ls_R_factor_gt 0.0468
_refine_ls_shift/su_max 0.386
_refine_ls_shift/su_mean 0.010
_refine_ls_structure_factor_coef Fsqd
_refine_ls_weighting_details 'calc w=1/[\s^2^(Fo^2^)+(0.0537P)^2^+0.0000P] where P=(Fo^2^+2Fc^2^)/3'
_refine_ls_weighting_scheme calc
_refine_ls_wR_factor_gt 0.1067
_refine_ls_wR_factor_ref 0.1192
_reflns_number_gt 10898
_reflns_number_total 17165
_reflns_threshold_expression >2sigma(I)
_cod_data_source_file ja047889urom20040413_031930.cif
_cod_data_source_block 4
_cod_database_code 4112717

loop_
_symmetry_equiv_pos_as_xyz
'x, y, z'
'-x, -y, -z'

loop_
_atom_site_label
_atom_site_type_symbol
_atom_site_fract_x
_atom_site_fract_y
_atom_site_fract_z
_atom_site_U_iso_or_equiv
_atom_site_adp_type
_atom_site_occupancy
_atom_site_symmetry_multiplicity
_atom_site_calc_flag
_atom_site_refinement_flags
Y1 Y 0.08073(3) 1.00645(3) 0.717473(17) 0.02775(11) Uani 1 1 d .
Y2 Y 0.04041(3) 0.77988(3) 0.797118(17) 0.02625(11) Uani 1 1 d .
Y3 Y 0.23948(3) 0.79362(3) 0.679910(17) 0.02732(11) Uani 1 1 d .
Y4 Y 0.26245(3) 0.98403(3) 0.840540(17) 0.02550(11) Uani 1 1 d .
O1 O 0.2229(2) 0.8176(2) 0.84417(11) 0.0263(7) Uani 1 1 d .
O2 O 0.2099(2) 0.72162(19) 0.76199(12) 0.0273(7) Uani 1 1 d .
O3 O 0.3168(2) 0.8561(2) 0.77264(11) 0.0286(7) Uani 1 1 d .
O4 O 0.4055(3) 1.0371(2) 0.70631(15) 0.0493(9) Uani 1 1 d .
O5 O 0.2459(2) 0.9538(2) 0.67898(11) 0.0300(7) Uani 1 1 d .
O6 O 0.2581(2) 1.0506(2) 0.75982(12) 0.0312(7) Uani 1 1 d .
Si1 Si 0.18916(14) 1.18951(11) 0.61157(6) 0.0502(4) Uani 1 1 d .
Si2 Si 0.11813(13) 0.57740(12) 0.89325(8) 0.0617(5) Uani 1 1 d .
Si3 Si 0.43619(13) 0.81527(12) 0.54633(6) 0.0491(4) Uani 1 1 d .
Si4 Si 0.47859(13) 1.21888(11) 0.86686(7) 0.0509(4) Uani 1 1 d .
Si5 Si 0.02546(10) 1.03768(10) 0.88050(5) 0.0325(3) Uani 1 1 d .
Si6 Si -0.00719(11) 0.76318(10) 0.62794(5) 0.0370(3) Uani 1 1 d .
C1 C 0.0776(4) 1.1496(3) 0.65494(19) 0.0389(12) Uani 1 1 d .
C2 C -0.0180(4) 1.0889(3) 0.6342(2) 0.0422(13) Uani 1 1 d .
C3 C -0.0942(4) 1.0926(4) 0.6751(2) 0.0462(13) Uani 1 1 d .
C4 C -0.0505(4) 1.1585(4) 0.7230(2) 0.0452(13) Uani 1 1 d .
C5 C 0.0530(4) 1.1927(3) 0.7098(2) 0.0414(13) Uani 1 1 d .
C6 C -0.0428(5) 1.0435(4) 0.5738(2) 0.0635(17) Uani 1 1 d .
H6A H -0.0751 1.0899 0.5527 0.095 Uiso 1 1 calc R
H6B H -0.0929 0.9886 0.5730 0.095 Uiso 1 1 calc R
H6C H 0.0241 1.0235 0.5577 0.095 Uiso 1 1 calc R
C7 C -0.2109(4) 1.0482(4) 0.6691(3) 0.074(2) Uani 1 1 d .
H7A H -0.2162 0.9950 0.6395 0.111 Uiso 1 1 calc R
H7B H -0.2610 1.0959 0.6603 0.111 Uiso 1 1 calc R
H7C H -0.2291 1.0257 0.7037 0.111 Uiso 1 1 calc R
C8 C -0.1164(5) 1.1934(4) 0.7726(2) 0.0675(18) Uani 1 1 d .
H8A H -0.1623 1.2435 0.7628 0.101 Uiso 1 1 calc R
H8B H -0.0675 1.2181 0.8041 0.101 Uiso 1 1 calc R
H8C H -0.1614 1.1406 0.7821 0.101 Uiso 1 1 calc R
C9 C 0.1237(5) 1.2682(3) 0.7470(2) 0.0563(16) Uani 1 1 d .
H9A H 0.0859 1.2897 0.7799 0.084 Uiso 1 1 calc R
H9B H 0.1392 1.3218 0.7269 0.084 Uiso 1 1 calc R
H9C H 0.1913 1.2411 0.7578 0.084 Uiso 1 1 calc R
C10 C 0.2331(6) 1.0888(4) 0.5600(3) 0.089(2) Uani 1 1 d .
H10A H 0.1716 1.0639 0.5351 0.134 Uiso 1 1 calc R
H10B H 0.2600 1.0384 0.5798 0.134 Uiso 1 1 calc R
H10C H 0.2902 1.1125 0.5386 0.134 Uiso 1 1 calc R
C11 C 0.1359(5) 1.2836(4) 0.5710(2) 0.076(2) Uani 1 1 d .
H11A H 0.1168 1.3381 0.5965 0.115 Uiso 1 1 calc R
H11B H 0.0721 1.2580 0.5482 0.115 Uiso 1 1 calc R
H11C H 0.1913 1.3035 0.5475 0.115 Uiso 1 1 calc R
C12 C 0.3146(5) 1.2431(4) 0.6528(3) 0.0700(18) Uani 1 1 d .
H12A H 0.3422 1.1978 0.6762 0.105 Uiso 1 1 calc R
H12B H 0.2970 1.3010 0.6759 0.105 Uiso 1 1 calc R
H12C H 0.3693 1.2583 0.6277 0.105 Uiso 1 1 calc R
C13 C 0.0073(4) 0.6346(3) 0.8548(2) 0.0356(11) Uani 1 1 d .
C14 C -0.0657(4) 0.7063(3) 0.8776(2) 0.0387(12) Uani 1 1 d .
C15 C -0.1470(4) 0.7165(3) 0.8352(2) 0.0403(12) Uani 1 1 d .
C16 C -0.1282(4) 0.6524(3) 0.7862(2) 0.0360(11) Uani 1 1 d .
C17 C -0.0344(4) 0.6018(3) 0.7988(2) 0.0337(11) Uani 1 1 d .
C18 C -0.0701(6) 0.7508(4) 0.9370(2) 0.075(2) Uani 1 1 d .
H18A H -0.1036 0.7053 0.9584 0.113 Uiso 1 1 calc R
H18B H -0.1125 0.8072 0.9385 0.113 Uiso 1 1 calc R
H18C H 0.0030 0.7687 0.9525 0.113 Uiso 1 1 calc R
C19 C -0.2468(4) 0.7759(4) 0.8413(3) 0.0718(19) Uani 1 1 d .
H19A H -0.3094 0.7349 0.8465 0.108 Uiso 1 1 calc R
H19B H -0.2598 0.8062 0.8081 0.108 Uiso 1 1 calc R
H19C H -0.2347 0.8245 0.8733 0.108 Uiso 1 1 calc R
C20 C -0.2038(4) 0.6344(4) 0.7351(2) 0.0639(17) Uani 1 1 d .
H20A H -0.2193 0.6946 0.7220 0.096 Uiso 1 1 calc R
H20B H -0.2709 0.6030 0.7439 0.096 Uiso 1 1 calc R
H20C H -0.1699 0.5938 0.7063 0.096 Uiso 1 1 calc R
C21 C 0.0074(5) 0.5195(4) 0.7591(2) 0.0597(16) Uani 1 1 d .
H21A H 0.0293 0.4688 0.7801 0.090 Uiso 1 1 calc R
H21B H 0.0692 0.5427 0.7408 0.090 Uiso 1 1 calc R
H21C H -0.0498 0.4950 0.7315 0.090 Uiso 1 1 calc R
C22 C 0.2348(5) 0.5462(6) 0.8481(4) 0.142(4) Uani 1 1 d .
H22A H 0.2945 0.5260 0.8707 0.213 Uiso 1 1 calc R
H22B H 0.2586 0.6018 0.8315 0.213 Uiso 1 1 calc R
H22C H 0.2113 0.4948 0.8191 0.213 Uiso 1 1 calc R
C23 C 0.1769(7) 0.6560(5) 0.9567(4) 0.149(4) Uani 1 1 d .
H23A H 0.1202 0.6704 0.9822 0.223 Uiso 1 1 calc R
H23B H 0.2073 0.7149 0.9460 0.223 Uiso 1 1 calc R
H23C H 0.2335 0.6234 0.9747 0.223 Uiso 1 1 calc R
C24 C 0.0653(5) 0.4630(4) 0.9167(3) 0.076(2) Uani 1 1 d .
H24A H 0.0074 0.4766 0.9416 0.114 Uiso 1 1 calc R
H24B H 0.1237 0.4344 0.9360 0.114 Uiso 1 1 calc R
H24C H 0.0376 0.4192 0.8846 0.114 Uiso 1 1 calc R
C25 C 0.3907(4) 0.7517(3) 0.60582(19) 0.0360(11) Uani 1 1 d .
C26 C 0.4475(4) 0.7583(3) 0.66014(19) 0.0341(11) Uani 1 1 d .
C27 C 0.4113(4) 0.6814(3) 0.68747(19) 0.0369(11) Uani 1 1 d .
C28 C 0.3310(4) 0.6245(3) 0.6514(2) 0.0360(11) Uani 1 1 d .
C29 C 0.3207(4) 0.6667(3) 0.60117(19) 0.0364(11) Uani 1 1 d .
C30 C 0.5399(4) 0.8295(4) 0.6828(2) 0.0476(13) Uani 1 1 d .
H30A H 0.5601 0.8208 0.7209 0.071 Uiso 1 1 calc R
H30B H 0.5166 0.8940 0.6818 0.071 Uiso 1 1 calc R
H30C H 0.6020 0.8193 0.6603 0.071 Uiso 1 1 calc R
C31 C 0.4546(4) 0.6545(4) 0.7427(2) 0.0511(14) Uani 1 1 d .
H31A H 0.4844 0.7113 0.7661 0.077 Uiso 1 1 calc R
H31B H 0.5111 0.6094 0.7364 0.077 Uiso 1 1 calc R
H31C H 0.3961 0.6256 0.7610 0.077 Uiso 1 1 calc R
C32 C 0.2817(4) 0.5289(3) 0.6630(2) 0.0566(15) Uani 1 1 d .
H32A H 0.2550 0.5357 0.7000 0.085 Uiso 1 1 calc R
H32B H 0.3366 0.4818 0.6603 0.085 Uiso 1 1 calc R
H32C H 0.2221 0.5084 0.6359 0.085 Uiso 1 1 calc R
C33 C 0.2622(4) 0.6163(4) 0.5472(2) 0.0517(14) Uani 1 1 d .
H33A H 0.3149 0.6013 0.5195 0.078 Uiso 1 1 calc R
H33B H 0.2098 0.6581 0.5333 0.078 Uiso 1 1 calc R
H33C H 0.2250 0.5579 0.5546 0.078 Uiso 1 1 calc R
C34 C 0.3240(5) 0.8358(5) 0.4937(2) 0.0665(17) Uani 1 1 d .
H34A H 0.3544 0.8679 0.4646 0.100 Uiso 1 1 calc R
H34B H 0.2705 0.8751 0.5119 0.100 Uiso 1 1 calc R
H34C H 0.2896 0.7749 0.4775 0.100 Uiso 1 1 calc R
C35 C 0.5351(5) 0.7362(5) 0.5085(3) 0.092(2) Uani 1 1 d .
H35A H 0.6004 0.7339 0.5322 0.138 Uiso 1 1 calc R
H35B H 0.5537 0.7617 0.4748 0.138 Uiso 1 1 calc R
H35C H 0.5022 0.6723 0.4990 0.138 Uiso 1 1 calc R
C36 C 0.5073(6) 0.9349(5) 0.5707(3) 0.096(3) Uani 1 1 d .
H36A H 0.5760 0.9258 0.5901 0.144 Uiso 1 1 calc R
H36B H 0.4621 0.9726 0.5957 0.144 Uiso 1 1 calc R
H36C H 0.5204 0.9680 0.5389 0.144 Uiso 1 1 calc R
C37 C 0.4320(3) 1.0969(3) 0.88290(18) 0.0322(11) Uani 1 1 d .
C38 C 0.3740(3) 1.0781(3) 0.93126(18) 0.0315(10) Uani 1 1 d .
C39 C 0.3824(3) 0.9806(3) 0.93850(18) 0.0323(11) Uani 1 1 d .
C40 C 0.4451(4) 0.9368(3) 0.8952(2) 0.0349(11) Uani 1 1 d .
C41 C 0.4763(4) 1.0076(4) 0.86183(19) 0.0359(11) Uani 1 1 d .
C42 C 0.3300(4) 1.1527(4) 0.9744(2) 0.0494(14) Uani 1 1 d .
H42A H 0.3898 1.1850 0.9978 0.074 Uiso 1 1 calc R
H42B H 0.2807 1.1216 0.9970 0.074 Uiso 1 1 calc R
H42C H 0.2915 1.1989 0.9556 0.074 Uiso 1 1 calc R
C43 C 0.3499(4) 0.9325(4) 0.9882(2) 0.0526(14) Uani 1 1 d .
H43A H 0.2999 0.9716 1.0093 0.079 Uiso 1 1 calc R
H43B H 0.4140 0.9248 1.0116 0.079 Uiso 1 1 calc R
H43C H 0.3149 0.8703 0.9752 0.079 Uiso 1 1 calc R
C44 C 0.4777(4) 0.8339(3) 0.8893(2) 0.0542(15) Uani 1 1 d .
H44A H 0.5479 0.8304 0.9086 0.081 Uiso 1 1 calc R
H44B H 0.4821 0.8103 0.8502 0.081 Uiso 1 1 calc R
H44C H 0.4240 0.7951 0.9052 0.081 Uiso 1 1 calc R
C45 C 0.5556(4) 0.9904(4) 0.8154(2) 0.0615(17) Uani 1 1 d .
H45A H 0.5621 0.9223 0.8055 0.092 Uiso 1 1 calc R
H45B H 0.6263 1.0200 0.8282 0.092 Uiso 1 1 calc R
H45C H 0.5286 1.0179 0.7831 0.092 Uiso 1 1 calc R
C46 C 0.5887(5) 1.2643(4) 0.9199(2) 0.0733(19) Uani 1 1 d .
H46A H 0.6516 1.2261 0.9143 0.110 Uiso 1 1 calc R
H46B H 0.5636 1.2601 0.9568 0.110 Uiso 1 1 calc R
H46C H 0.6083 1.3303 0.9164 0.110 Uiso 1 1 calc R
C47 C 0.5347(7) 1.2202(6) 0.7966(3) 0.128(4) Uani 1 1 d .
H47A H 0.5957 1.1793 0.7934 0.192 Uiso 1 1 calc R
H47B H 0.5587 1.2849 0.7922 0.192 Uiso 1 1 calc R
H47C H 0.4788 1.1972 0.7680 0.192 Uiso 1 1 calc R
C48 C 0.3681(6) 1.3068(5) 0.8711(4) 0.113(3) Uani 1 1 d .
H48A H 0.3996 1.3707 0.8705 0.170 Uiso 1 1 calc R
H48B H 0.3317 1.3044 0.9054 0.170 Uiso 1 1 calc R
H48C H 0.3160 1.2907 0.8397 0.170 Uiso 1 1 calc R
C49 C 0.2551(3) 0.7952(3) 0.79429(18) 0.0279(10) Uani 1 1 d .
C50 C 0.3116(4) 1.0159(3) 0.71427(19) 0.0321(11) Uani 1 1 d .
C51 C -0.1209(4) 1.0543(4) 0.8979(2) 0.0531(15) Uani 1 1 d .
H51A H -0.1572 0.9925 0.8992 0.080 Uiso 1 1 calc R
H51B H -0.1576 1.0861 0.8697 0.080 Uiso 1 1 calc R
H51C H -0.1230 1.0930 0.9338 0.080 Uiso 1 1 calc R
C52 C 0.0974(4) 1.1595(3) 0.8833(2) 0.0518(14) Uani 1 1 d .
H52A H 0.0660 1.1927 0.8543 0.078 Uiso 1 1 calc R
H52B H 0.1739 1.1519 0.8779 0.078 Uiso 1 1 calc R
H52C H 0.0890 1.1961 0.9193 0.078 Uiso 1 1 calc R
C53 C 0.0916(4) 0.9838(4) 0.94126(18) 0.0418(12) Uani 1 1 d .
H53A H 0.1668 0.9721 0.9342 0.063 Uiso 1 1 calc R
H53B H 0.0531 0.9241 0.9454 0.063 Uiso 1 1 calc R
H53C H 0.0886 1.0279 0.9751 0.063 Uiso 1 1 calc R
C54 C 0.0507(3) 0.9620(3) 0.81449(17) 0.0254(9) Uani 1 1 d .
C55 C -0.0493(3) 0.9321(3) 0.77905(17) 0.0296(10) Uani 1 1 d .
H55 H -0.1146 0.9558 0.7918 0.036 Uiso 1 1 calc R
C56 C -0.0560(3) 0.8706(3) 0.72743(18) 0.0308(10) Uani 1 1 d .
H56 H -0.1257 0.8563 0.7103 0.037 Uiso 1 1 calc R
C57 C 0.0359(3) 0.8272(3) 0.69807(17) 0.0289(10) Uani 1 1 d .
C58 C 0.0865(4) 0.8080(4) 0.57577(19) 0.0480(13) Uani 1 1 d .
H58A H 0.1606 0.7931 0.5851 0.072 Uiso 1 1 calc R
H58B H 0.0822 0.8766 0.5770 0.072 Uiso 1 1 calc R
H58C H 0.0644 0.7772 0.5387 0.072 Uiso 1 1 calc R
C59 C 0.0136(4) 0.6308(4) 0.6225(2) 0.0555(15) Uani 1 1 d .
H59A H -0.0421 0.6003 0.6419 0.083 Uiso 1 1 calc R
H59B H 0.0846 0.6204 0.6391 0.083 Uiso 1 1 calc R
H59C H 0.0090 0.6036 0.5837 0.083 Uiso 1 1 calc R
C60 C -0.1516(4) 0.7776(4) 0.6024(2) 0.0572(16) Uani 1 1 d .
H60A H -0.1652 0.8450 0.6045 0.086 Uiso 1 1 calc R
H60B H -0.2010 0.7473 0.6253 0.086 Uiso 1 1 calc R
H60C H -0.1629 0.7479 0.5641 0.086 Uiso 1 1 calc R
C61 C 0.7690(8) 0.4303(7) 0.8298(4) 0.138(3) Uiso 1 1 d D
C62 C 0.7048(4) 0.4915(4) 0.8688(2) 0.105(3) Uiso 1 1 d GD
C63 C 0.7354(4) 0.5158(4) 0.9255(2) 0.094(2) Uiso 1 1 d G
C64 C 0.6649(5) 0.5655(4) 0.96101(17) 0.126(3) Uiso 1 1 d G
C65 C 0.5637(5) 0.5909(4) 0.9398(3) 0.129(3) Uiso 1 1 d G
C66 C 0.5331(4) 0.5666(4) 0.8831(3) 0.122(3) Uiso 1 1 d G
C67 C 0.6036(5) 0.5169(4) 0.84764(17) 0.105(3) Uiso 1 1 d G
C71 C 0.5828(8) 0.5288(7) 0.5977(4) 0.146(4) Uiso 1 1 d D
C72 C 0.6551(4) 0.4625(4) 0.6133(2) 0.107(3) Uiso 1 1 d GD
C73 C 0.7622(4) 0.4631(3) 0.59657(18) 0.0660(17) Uiso 1 1 d G
C74 C 0.8332(3) 0.3953(4) 0.6128(2) 0.119(3) Uiso 1 1 d G
C75 C 0.7970(5) 0.3270(4) 0.6458(2) 0.134(3) Uiso 1 1 d G
C76 C 0.6899(6) 0.3265(4) 0.6625(2) 0.140(4) Uiso 1 1 d G
C77 C 0.6189(4) 0.3942(5) 0.6463(2) 0.123(3) Uiso 1 1 d G

loop_
_atom_site_aniso_label
_atom_site_aniso_U_11
_atom_site_aniso_U_22
_atom_site_aniso_U_33
_atom_site_aniso_U_23
_atom_site_aniso_U_13
_atom_site_aniso_U_12
Y1 0.0286(2) 0.0272(2) 0.0273(2) 0.00390(18) -0.00279(18) 0.00417(18)
Y2 0.0220(2) 0.0270(2) 0.0298(2) 0.00363(18) 0.00224(18) 0.00161(17)
Y3 0.0258(2) 0.0288(2) 0.0267(2) 0.00055(18) 0.00254(18) 0.00274(18)
Y4 0.0236(2) 0.0262(2) 0.0257(2) 0.00096(17) -0.00202(17) 0.00213(17)
O1 0.0266(16) 0.0306(17) 0.0226(16) 0.0055(13) 0.0031(13) 0.0049(13)
O2 0.0280(16) 0.0223(16) 0.0318(17) 0.0030(13) 0.0036(13) 0.0027(13)
O3 0.0248(16) 0.0306(17) 0.0305(17) 0.0037(13) 0.0040(13) 0.0016(13)
O4 0.037(2) 0.050(2) 0.058(2) 0.0022(18) 0.0043(18) -0.0060(17)
O5 0.0310(17) 0.0319(17) 0.0260(16) 0.0010(13) -0.0007(13) 0.0024(14)
O6 0.0329(17) 0.0292(17) 0.0312(17) 0.0050(13) -0.0016(14) -0.0022(14)
Si1 0.0703(11) 0.0391(9) 0.0427(9) 0.0123(7) 0.0030(8) -0.0007(8)
Si2 0.0465(10) 0.0553(10) 0.0892(13) 0.0425(9) -0.0129(9) -0.0074(8)
Si3 0.0478(9) 0.0654(11) 0.0346(8) 0.0087(7) 0.0102(7) -0.0063(8)
Si4 0.0525(10) 0.0438(9) 0.0553(10) 0.0167(7) -0.0158(8) -0.0184(7)
Si5 0.0279(7) 0.0382(7) 0.0307(7) -0.0005(6) 0.0029(6) 0.0070(6)
Si6 0.0310(7) 0.0454(8) 0.0318(7) -0.0032(6) -0.0021(6) -0.0023(6)
C1 0.056(3) 0.029(3) 0.033(3) 0.005(2) -0.006(2) 0.010(2)
C2 0.052(3) 0.036(3) 0.039(3) 0.010(2) -0.012(3) 0.005(2)
C3 0.041(3) 0.042(3) 0.058(3) 0.015(3) -0.011(3) 0.016(2)
C4 0.048(3) 0.047(3) 0.046(3) 0.016(3) 0.002(3) 0.027(3)
C5 0.055(3) 0.029(3) 0.040(3) 0.006(2) -0.010(3) 0.013(2)
C6 0.087(5) 0.059(4) 0.042(3) 0.010(3) -0.024(3) 0.001(3)
C7 0.046(4) 0.078(5) 0.100(5) 0.027(4) -0.021(4) 0.013(3)
C8 0.065(4) 0.080(5) 0.062(4) 0.013(3) 0.007(3) 0.035(4)
C9 0.087(4) 0.032(3) 0.046(3) -0.005(2) -0.004(3) 0.006(3)
C10 0.123(6) 0.062(4) 0.083(5) -0.002(4) 0.050(5) -0.005(4)
C11 0.101(5) 0.070(4) 0.064(4) 0.038(3) -0.009(4) -0.001(4)
C12 0.069(4) 0.063(4) 0.081(5) 0.020(3) 0.006(4) -0.002(3)
C13 0.032(3) 0.032(3) 0.044(3) 0.014(2) 0.003(2) -0.001(2)
C14 0.040(3) 0.038(3) 0.039(3) 0.006(2) 0.013(2) -0.010(2)
C15 0.028(3) 0.037(3) 0.059(3) 0.012(2) 0.019(2) 0.003(2)
C16 0.025(3) 0.037(3) 0.045(3) 0.005(2) 0.004(2) -0.005(2)
C17 0.028(3) 0.025(2) 0.049(3) 0.004(2) 0.011(2) -0.002(2)
C18 0.113(6) 0.062(4) 0.049(4) -0.004(3) 0.040(4) -0.022(4)
C19 0.041(3) 0.059(4) 0.120(6) 0.016(4) 0.037(4) 0.015(3)
C20 0.046(3) 0.076(4) 0.069(4) 0.018(3) -0.013(3) -0.018(3)
C21 0.061(4) 0.040(3) 0.076(4) -0.007(3) 0.026(3) 0.002(3)
C22 0.051(4) 0.165(8) 0.249(11) 0.149(8) 0.036(6) 0.050(5)
C23 0.176(9) 0.087(6) 0.173(9) 0.048(6) -0.134(7) -0.034(6)
C24 0.072(4) 0.064(4) 0.100(5) 0.047(4) -0.003(4) -0.002(3)
C25 0.033(3) 0.043(3) 0.032(3) -0.002(2) 0.011(2) 0.003(2)
C26 0.026(2) 0.041(3) 0.035(3) -0.002(2) 0.009(2) 0.007(2)
C27 0.036(3) 0.041(3) 0.036(3) 0.004(2) 0.009(2) 0.018(2)
C28 0.036(3) 0.030(3) 0.042(3) 0.000(2) 0.012(2) 0.008(2)
C29 0.030(3) 0.043(3) 0.034(3) -0.007(2) 0.008(2) 0.003(2)
C30 0.033(3) 0.059(4) 0.048(3) -0.005(3) 0.002(2) 0.002(3)
C31 0.046(3) 0.058(4) 0.052(3) 0.014(3) 0.002(3) 0.018(3)
C32 0.056(4) 0.036(3) 0.079(4) 0.008(3) 0.017(3) 0.008(3)
C33 0.053(3) 0.053(3) 0.044(3) -0.016(3) 0.010(3) -0.005(3)
C34 0.069(4) 0.087(5) 0.047(3) 0.023(3) 0.006(3) -0.003(4)
C35 0.070(5) 0.142(7) 0.075(5) 0.030(5) 0.042(4) 0.021(5)
C36 0.130(7) 0.087(5) 0.069(5) 0.033(4) -0.011(4) -0.055(5)
C37 0.028(2) 0.033(3) 0.033(3) 0.004(2) -0.008(2) -0.006(2)
C38 0.028(2) 0.034(3) 0.029(2) -0.004(2) -0.005(2) 0.001(2)
C39 0.024(2) 0.040(3) 0.032(3) 0.007(2) -0.010(2) -0.006(2)
C40 0.024(2) 0.034(3) 0.044(3) 0.000(2) -0.015(2) 0.001(2)
C41 0.020(2) 0.049(3) 0.035(3) -0.004(2) -0.008(2) -0.001(2)
C42 0.051(3) 0.050(3) 0.041(3) -0.016(3) -0.006(3) 0.004(3)
C43 0.042(3) 0.069(4) 0.049(3) 0.022(3) -0.011(3) -0.006(3)
C44 0.041(3) 0.041(3) 0.075(4) -0.005(3) -0.021(3) 0.015(3)
C45 0.034(3) 0.096(5) 0.052(4) -0.001(3) 0.002(3) 0.004(3)
C46 0.086(5) 0.055(4) 0.075(4) 0.016(3) -0.019(4) -0.035(3)
C47 0.212(10) 0.107(6) 0.058(5) 0.018(4) 0.004(5) -0.101(6)
C48 0.083(5) 0.059(5) 0.205(9) 0.058(5) -0.023(6) 0.000(4)
C49 0.021(2) 0.031(3) 0.033(3) 0.006(2) -0.0015(19) 0.0081(19)
C50 0.033(3) 0.029(3) 0.035(3) 0.008(2) 0.000(2) 0.004(2)
C51 0.039(3) 0.074(4) 0.046(3) -0.002(3) 0.014(3) 0.021(3)
C52 0.064(4) 0.040(3) 0.047(3) -0.006(3) -0.011(3) 0.003(3)
C53 0.037(3) 0.056(3) 0.033(3) 0.004(2) 0.005(2) 0.004(2)
C54 0.023(2) 0.025(2) 0.028(2) 0.0015(18) 0.0036(18) 0.0030(18)
C55 0.026(2) 0.031(2) 0.031(2) 0.0014(19) 0.0008(19) 0.0073(19)
C56 0.023(2) 0.034(3) 0.035(3) 0.006(2) -0.006(2) 0.000(2)
C57 0.025(2) 0.035(3) 0.027(2) 0.0019(19) -0.0022(19) 0.005(2)
C58 0.051(3) 0.056(3) 0.036(3) 0.007(2) 0.000(2) 0.001(3)
C59 0.056(4) 0.046(3) 0.059(4) -0.012(3) 0.014(3) -0.007(3)
C60 0.042(3) 0.083(4) 0.041(3) -0.004(3) -0.014(3) 0.000(3)

loop_
_atom_type_symbol
_atom_type_description
_atom_type_scat_dispersion_real
_atom_type_scat_dispersion_imag
_atom_type_scat_source
C C 0.0033 0.0016 'International Tables Vol C Tables 4.2.6.8 and 6.1.1.4'
H H 0.0000 0.0000 'International Tables Vol C Tables 4.2.6.8 and 6.1.1.4'
O O 0.0106 0.0060 'International Tables Vol C Tables 4.2.6.8 and 6.1.1.4'
Si Si 0.0817 0.0704 'International Tables Vol C Tables 4.2.6.8 and 6.1.1.4'
Y Y -2.7962 3.5667 'International Tables Vol C Tables 4.2.6.8 and 6.1.1.4'

loop_
_geom_angle_atom_site_label_1
_geom_angle_atom_site_label_2
_geom_angle_atom_site_label_3
_geom_angle
O6 Y1 O5 55.77(10)
O6 Y1 C55 114.94(12)
O5 Y1 C55 132.09(12)
O6 Y1 C56 132.64(12)
O5 Y1 C56 113.60(12)
C55 Y1 C56 32.64(13)
O6 Y1 C57 114.94(12)
O5 Y1 C57 79.83(12)
C55 Y1 C57 61.61(14)
C56 Y1 C57 33.91(13)
O6 Y1 C54 81.23(12)
O5 Y1 C54 114.82(11)
C55 Y1 C54 33.82(13)
C56 Y1 C54 61.18(13)
C57 Y1 C54 77.47(13)
O6 Y1 C1 94.83(13)
O5 Y1 C1 90.75(13)
C55 Y1 C1 136.31(15)
C56 Y1 C1 132.52(14)
C57 Y1 C1 134.15(14)
C54 Y1 C1 144.22(14)
O6 Y1 C5 88.44(13)
O5 Y1 C5 112.02(14)
C55 Y1 C5 114.61(15)
C56 Y1 C5 130.94(15)
C57 Y1 C5 156.07(14)
C54 Y1 C5 113.04(14)
C1 Y1 C5 31.20(14)
O6 Y1 C2 125.64(14)
O5 Y1 C2 103.28(14)
C55 Y1 C2 114.30(15)
C56 Y1 C2 101.49(15)
C57 Y1 C2 107.64(14)
C54 Y1 C2 141.77(15)
C1 Y1 C2 31.30(14)
C5 Y1 C2 50.46(14)
O6 Y1 C4 111.89(14)
O5 Y1 C4 140.86(14)
C55 Y1 C4 87.02(15)
C56 Y1 C4 101.07(16)
C57 Y1 C4 131.22(16)
C54 Y1 C4 97.17(14)
C1 Y1 C4 51.18(15)
C5 Y1 C4 30.12(15)
C2 Y1 C4 50.21(15)
O6 Y1 C3 138.67(13)
O5 Y1 C3 132.91(14)
C55 Y1 C3 87.14(15)
C56 Y1 C3 84.93(15)
C57 Y1 C3 106.24(15)
C54 Y1 C3 112.02(15)
C1 Y1 C3 50.99(16)
C5 Y1 C3 50.23(15)
C2 Y1 C3 29.75(15)
C4 Y1 C3 30.86(14)
O6 Y1 C50 28.49(11)
O5 Y1 C50 28.26(11)
C55 Y1 C50 133.30(13)
C56 Y1 C50 132.55(13)
C57 Y1 C50 102.04(13)
C54 Y1 C50 103.05(13)
C1 Y1 C50 87.71(14)
C5 Y1 C50 96.48(15)
C2 Y1 C50 112.35(15)
C4 Y1 C50 126.02(15)
C3 Y1 C50 138.66(15)
O2 Y2 O1 54.75(9)
O2 Y2 C56 110.55(12)
O1 Y2 C56 127.66(12)
O2 Y2 C55 127.42(12)
O1 Y2 C55 110.45(12)
C56 Y2 C55 32.73(13)
O2 Y2 C54 110.29(12)
O1 Y2 C54 76.94(11)
C56 Y2 C54 61.45(13)
C55 Y2 C54 33.84(13)
O2 Y2 C57 77.05(11)
O1 Y2 C57 110.43(12)
C56 Y2 C57 33.81(13)
C55 Y2 C57 61.22(13)
C54 Y2 C57 77.08(13)
O2 Y2 C17 90.15(12)
O1 Y2 C17 114.27(12)
C56 Y2 C17 115.68(14)
C55 Y2 C17 133.34(14)
C54 Y2 C17 159.24(13)
C57 Y2 C17 112.38(14)
O2 Y2 C49 29.32(11)
O1 Y2 C49 29.08(11)
C56 Y2 C49 112.82(14)
C55 Y2 C49 112.54(14)
C54 Y2 C49 85.55(13)
C57 Y2 C49 85.85(13)
C17 Y2 C49 112.87(13)
O2 Y2 C13 93.89(12)
O1 Y2 C13 91.26(12)
C56 Y2 C13 140.93(14)
C55 Y2 C13 138.67(14)
C54 Y2 C13 137.98(14)
C57 Y2 C13 143.55(14)
C17 Y2 C13 31.50(14)
C49 Y2 C13 103.45(14)
O2 Y2 C16 115.91(12)
O1 Y2 C16 143.07(12)
C56 Y2 C16 89.24(14)
C55 Y2 C16 102.25(14)
C54 Y2 C16 131.75(14)
C57 Y2 C16 99.95(14)
C17 Y2 C16 31.09(13)
C49 Y2 C16 142.68(14)
C13 Y2 C16 52.11(14)
O2 Y2 C15 140.91(12)
O1 Y2 C15 131.16(13)
C56 Y2 C15 93.13(15)
C55 Y2 C15 89.20(14)
C54 Y2 C15 108.29(14)
C57 Y2 C15 118.13(15)
C17 Y2 C15 51.01(14)
C49 Y2 C15 154.06(14)
C13 Y2 C15 51.58(14)
C16 Y2 C15 31.01(14)
O2 Y2 C14 124.07(13)
O1 Y2 C14 101.00(13)
C56 Y2 C14 121.85(15)
C55 Y2 C14 107.73(15)
C54 Y2 C14 110.74(14)
C57 Y2 C14 148.57(15)
C17 Y2 C14 51.47(14)
C49 Y2 C14 124.32(14)
C13 Y2 C14 31.60(14)
C16 Y2 C14 51.43(15)
C15 Y2 C14 30.62(14)
O5 Y3 O2 122.74(10)
O5 Y3 O3 76.68(10)
O2 Y3 O3 55.41(10)
O5 Y3 C57 80.58(12)
O2 Y3 C57 76.92(11)
O3 Y3 C57 97.36(11)
O5 Y3 C25 97.56(13)
O2 Y3 C25 127.42(12)
O3 Y3 C25 113.30(12)
C57 Y3 C25 148.11(13)
O5 Y3 C26 99.63(13)
O2 Y3 C26 103.44(12)
O3 Y3 C26 83.28(12)
C57 Y3 C26 179.36(14)
C25 Y3 C26 31.29(13)
O5 Y3 C28 147.98(13)
O2 Y3 C28 80.78(12)
O3 Y3 C28 106.42(12)
C57 Y3 C28 129.14(14)
C25 Y3 C28 51.34(14)
C26 Y3 C28 50.51(14)
O5 Y3 C27 126.78(13)
O2 Y3 C27 76.78(12)
O3 Y3 C27 79.60(12)
C57 Y3 C27 149.77(15)
C25 Y3 C27 51.21(14)
C26 Y3 C27 30.27(14)
C28 Y3 C27 30.65(14)
O5 Y3 C29 124.42(13)
O2 Y3 C29 110.52(13)
O3 Y3 C29 129.27(12)
C57 Y3 C29 129.00(13)
C25 Y3 C29 30.87(14)
C26 Y3 C29 50.38(14)
C28 Y3 C29 30.49(14)
C27 Y3 C29 50.25(14)
O5 Y3 C49 97.57(12)
O2 Y3 C49 28.09(11)
O3 Y3 C49 28.03(11)
C57 Y3 C49 82.58(12)
C25 Y3 C49 128.92(13)
C26 Y3 C49 97.99(13)
C28 Y3 C49 98.02(13)
C27 Y3 C49 81.23(13)
C29 Y3 C49 128.02(13)
O5 Y3 Si6 94.15(8)
O2 Y3 Si6 96.46(7)
O3 Y3 Si6 132.41(7)
C57 Y3 Si6 35.31(9)
C25 Y3 Si6 114.19(10)
C26 Y3 Si6 144.05(10)
C28 Y3 Si6 105.15(11)
C27 Y3 Si6 135.57(11)
C29 Y3 Si6 94.68(10)
C49 Y3 Si6 112.97(9)
O5 Y3 Y1 38.63(7)
O2 Y3 Y1 96.42(6)
O3 Y3 Y1 77.13(7)
C57 Y3 Y1 43.49(10)
C25 Y3 Y1 133.67(11)
C26 Y3 Y1 136.84(10)
C28 Y3 Y1 172.62(10)
C27 Y3 Y1 155.31(10)
C29 Y3 Y1 149.85(11)
C49 Y3 Y1 82.11(9)
Si6 Y3 Y1 68.25(3)
O6 Y4 O1 123.25(10)
O6 Y4 O3 76.68(10)
O1 Y4 O3 55.55(9)
O6 Y4 C54 81.26(12)
O1 Y4 C54 76.40(11)
O3 Y4 C54 96.71(11)
O6 Y4 C37 92.04(12)
O1 Y4 C37 130.51(12)
O3 Y4 C37 111.34(12)
C54 Y4 C37 148.89(13)
O6 Y4 C41 96.17(13)
O1 Y4 C41 104.56(13)
O3 Y4 C41 81.94(12)
C54 Y4 C41 177.33(14)
C37 Y4 C41 31.45(13)
O6 Y4 C38 118.93(13)
O1 Y4 C38 115.09(12)
O3 Y4 C38 130.02(11)
C54 Y4 C38 130.97(13)
C37 Y4 C38 31.47(13)
C41 Y4 C38 51.00(14)
O6 Y4 C40 124.92(13)
O1 Y4 C40 79.10(12)
O3 Y4 C40 80.95(12)
C54 Y4 C40 151.54(14)
C37 Y4 C40 51.50(14)
C41 Y4 C40 30.62(14)
C38 Y4 C40 50.42(13)
O6 Y4 C39 142.92(12)
O1 Y4 C39 85.49(12)
O3 Y4 C39 108.80(12)
C54 Y4 C39 132.13(13)
C37 Y4 C39 51.30(14)
C41 Y4 C39 50.53(14)
C38 Y4 C39 30.20(13)
C40 Y4 C39 30.44(13)
O6 Y4 C49 97.78(12)
O1 Y4 C49 28.13(11)
O3 Y4 C49 28.20(11)
C54 Y4 C49 81.64(12)
C37 Y4 C49 129.46(13)
C41 Y4 C49 98.05(13)
C38 Y4 C49 131.72(13)
C40 Y4 C49 83.59(13)
C39 Y4 C49 102.29(13)
O6 Y4 Si5 98.92(8)
O1 Y4 Si5 91.69(7)
O3 Y4 Si5 130.53(7)
C54 Y4 Si5 35.25(9)
C37 Y4 Si5 118.08(10)
C41 Y4 Si5 146.60(10)
C38 Y4 Si5 95.73(10)
C40 Y4 Si5 132.81(11)
C39 Y4 Si5 103.40(10)
C49 Y4 Si5 109.13(9)
O6 Y4 Y1 38.80(7)
O1 Y4 Y1 97.12(6)
O3 Y4 Y1 77.39(7)
C54 Y4 Y1 43.74(9)
C37 Y4 Y1 128.60(10)
C41 Y4 Y1 133.60(11)
C38 Y4 Y1 145.73(10)
C40 Y4 Y1 155.80(11)
C39 Y4 Y1 173.62(10)
C49 Y4 Y1 82.42(9)
Si5 Y4 Y1 70.78(3)
C49 O1 Y4 91.5(2)
C49 O1 Y2 83.1(2)
Y4 O1 Y2 106.24(10)
C49 O2 Y3 92.5(2)
C49 O2 Y2 84.7(2)
Y3 O2 Y2 106.83(10)
C49 O3 Y4 90.0(2)
C49 O3 Y3 90.2(2)
Y4 O3 Y3 131.34(12)
C50 O5 Y3 123.7(2)
C50 O5 Y1 95.0(2)
Y3 O5 Y1 105.18(12)
C50 O6 Y4 123.5(2)
C50 O6 Y1 94.8(2)
Y4 O6 Y1 104.56(12)
C12 Si1 C11 106.9(3)
C12 Si1 C10 107.1(3)
C11 Si1 C10 107.5(3)
C12 Si1 C1 114.5(2)
C11 Si1 C1 108.2(3)
C10 Si1 C1 112.3(3)
C23 Si2 C24 107.2(3)
C23 Si2 C13 112.9(3)
C24 Si2 C13 110.8(2)
C23 Si2 C22 106.8(4)
C24 Si2 C22 107.0(3)
C13 Si2 C22 111.9(3)
C35 Si3 C36 108.4(3)
C35 Si3 C34 107.2(3)
C36 Si3 C34 106.9(3)
C35 Si3 C25 106.4(3)
C36 Si3 C25 112.7(2)
C34 Si3 C25 114.9(2)
C46 Si4 C47 107.6(3)
C46 Si4 C48 108.1(3)
C47 Si4 C48 106.3(4)
C46 Si4 C37 106.7(2)
C47 Si4 C37 114.8(3)
C48 Si4 C37 113.1(3)
C54 Si5 C51 117.6(2)
C54 Si5 C52 110.3(2)
C51 Si5 C52 108.7(2)
C54 Si5 C53 109.1(2)
C51 Si5 C53 105.7(2)
C52 Si5 C53 104.5(2)
C54 Si5 Y4 55.45(13)
C51 Si5 Y4 172.42(18)
C52 Si5 Y4 77.77(17)
C53 Si5 Y4 75.68(15)
C57 Si6 C60 116.3(2)
C57 Si6 C59 112.5(2)
C60 Si6 C59 107.1(3)
C57 Si6 C58 107.8(2)
C60 Si6 C58 107.9(2)
C59 Si6 C58 104.5(2)
C57 Si6 Y3 54.53(13)
C60 Si6 Y3 166.13(19)
C59 Si6 Y3 86.62(17)
C58 Si6 Y3 69.20(15)
C5 C1 C2 105.3(5)
C5 C1 Si1 126.8(4)
C2 C1 Si1 125.8(4)
C5 C1 Y1 75.0(3)
C2 C1 Y1 75.8(3)
Si1 C1 Y1 127.2(2)
C3 C2 C1 109.5(4)
C3 C2 C6 123.7(5)
C1 C2 C6 125.8(5)
C3 C2 Y1 76.0(3)
C1 C2 Y1 72.9(3)
C6 C2 Y1 126.9(3)
C2 C3 C4 108.2(5)
C2 C3 C7 127.1(5)
C4 C3 C7 124.1(5)
C2 C3 Y1 74.3(3)
C4 C3 Y1 74.5(3)
C7 C3 Y1 124.0(3)
C5 C4 C3 107.0(5)
C5 C4 C8 128.5(5)
C3 C4 C8 123.8(5)
C5 C4 Y1 73.3(3)
C3 C4 Y1 74.6(3)
C8 C4 Y1 125.2(3)
C4 C5 C1 110.0(4)
C4 C5 C9 124.3(5)
C1 C5 C9 125.7(5)
C4 C5 Y1 76.6(3)
C1 C5 Y1 73.8(3)
C9 C5 Y1 119.3(3)
C17 C13 C14 106.4(4)
C17 C13 Si2 124.9(3)
C14 C13 Si2 127.8(4)
C17 C13 Y2 73.9(3)
C14 C13 Y2 75.7(3)
Si2 C13 Y2 124.3(2)
C15 C14 C13 107.8(4)
C15 C14 C18 123.5(5)
C13 C14 C18 127.9(5)
C15 C14 Y2 74.6(3)
C13 C14 Y2 72.7(2)
C18 C14 Y2 126.4(3)
C14 C15 C16 109.2(4)
C14 C15 C19 126.7(5)
C16 C15 C19 123.7(5)
C14 C15 Y2 74.8(3)
C16 C15 Y2 73.6(3)
C19 C15 Y2 123.5(3)
C17 C16 C15 107.1(4)
C17 C16 C20 127.5(5)
C15 C16 C20 124.9(5)
C17 C16 Y2 73.6(2)
C15 C16 Y2 75.3(3)
C20 C16 Y2 123.1(3)
C16 C17 C13 109.5(4)
C16 C17 C21 123.7(5)
C13 C17 C21 126.6(4)
C16 C17 Y2 75.4(3)
C13 C17 Y2 74.6(2)
C21 C17 Y2 120.5(3)
C29 C25 C26 105.5(4)
C29 C25 Si3 126.2(3)
C26 C25 Si3 125.1(4)
C29 C25 Y3 75.4(3)
C26 C25 Y3 74.4(2)
Si3 C25 Y3 131.1(2)
C27 C26 C25 109.3(4)
C27 C26 C30 124.0(4)
C25 C26 C30 126.4(4)
C27 C26 Y3 75.7(3)
C25 C26 Y3 74.3(2)
C30 C26 Y3 121.3(3)
C26 C27 C28 108.2(4)
C26 C27 C31 127.8(5)
C28 C27 C31 123.7(5)
C26 C27 Y3 74.0(2)
C28 C27 Y3 74.6(3)
C31 C27 Y3 122.0(3)
C29 C28 C27 107.3(4)
C29 C28 C32 127.8(5)
C27 C28 C32 124.3(5)
C29 C28 Y3 74.8(3)
C27 C28 Y3 74.8(2)
C32 C28 Y3 123.5(3)
C28 C29 C25 109.6(4)
C28 C29 C33 123.6(4)
C25 C29 C33 125.6(4)
C28 C29 Y3 74.7(2)
C25 C29 Y3 73.7(2)
C33 C29 Y3 127.8(3)
C41 C37 C38 105.8(4)
C41 C37 Si4 125.9(4)
C38 C37 Si4 125.4(3)
C41 C37 Y4 74.5(2)
C38 C37 Y4 76.0(2)
Si4 C37 Y4 130.0(2)
C39 C38 C37 108.9(4)
C39 C38 C42 123.7(4)
C37 C38 C42 126.3(4)
C39 C38 Y4 76.5(2)
C37 C38 Y4 72.5(2)
C42 C38 Y4 126.3(3)
C38 C39 C40 107.9(4)
C38 C39 C43 127.4(4)
C40 C39 C43 123.9(4)
C38 C39 Y4 73.3(2)
C40 C39 Y4 73.4(2)
C43 C39 Y4 127.2(3)
C41 C40 C39 108.2(4)
C41 C40 C44 126.8(5)
C39 C40 C44 124.9(5)
C41 C40 Y4 72.9(2)
C39 C40 Y4 76.1(2)
C44 C40 Y4 120.1(3)
C40 C41 C37 109.2(4)
C40 C41 C45 123.2(5)
C37 C41 C45 127.3(5)
C40 C41 Y4 76.5(3)
C37 C41 Y4 74.1(2)
C45 C41 Y4 121.4(3)
O1 C49 O3 119.5(4)
O1 C49 O2 120.3(4)
O3 C49 O2 118.8(4)
O1 C49 Y2 67.9(2)
O3 C49 Y2 130.2(3)
O2 C49 Y2 66.0(2)
O1 C49 Y4 60.3(2)
O3 C49 Y4 61.8(2)
O2 C49 Y4 152.3(3)
Y2 C49 Y4 92.15(13)
O1 C49 Y3 153.5(3)
O3 C49 Y3 61.7(2)
O2 C49 Y3 59.4(2)
Y2 C49 Y3 91.08(12)
Y4 C49 Y3 106.77(15)
O4 C50 O5 124.3(4)
O4 C50 O6 125.0(4)
O5 C50 O6 110.8(4)
O4 C50 Y1 165.3(3)
O5 C50 Y1 56.8(2)
O6 C50 Y1 56.7(2)
C55 C54 Si5 113.7(3)
C55 C54 Y2 72.6(2)
Si5 C54 Y2 126.7(2)
C55 C54 Y1 72.3(2)
Si5 C54 Y1 130.8(2)
Y2 C54 Y1 102.15(14)
C55 C54 Y4 156.8(3)
Si5 C54 Y4 89.30(16)
Y2 C54 Y4 97.01(13)
Y1 C54 Y4 90.40(13)
C56 C55 C54 126.4(4)
C56 C55 Y1 74.1(3)
C54 C55 Y1 73.9(2)
C56 C55 Y2 73.3(2)
C54 C55 Y2 73.6(2)
Y1 C55 Y2 103.15(15)
C55 C56 C57 126.7(4)
C55 C56 Y2 73.9(2)
C57 C56 Y2 74.8(2)
C55 C56 Y1 73.3(3)
C57 C56 Y1 73.2(2)
Y2 C56 Y1 103.08(15)
C56 C57 Si6 112.6(3)
C56 C57 Y1 72.9(2)
Si6 C57 Y1 123.8(2)
C56 C57 Y2 71.4(2)
Si6 C57 Y2 133.9(2)
Y1 C57 Y2 101.65(14)
C56 C57 Y3 156.9(3)
Si6 C57 Y3 90.16(17)
Y1 C57 Y3 91.36(14)
Y2 C57 Y3 96.28(13)
C63 C62 C67 120.0
C63 C62 C61 123.3(6)
C67 C62 C61 116.4(6)
C64 C63 C62 120.0
C63 C64 C65 120.0
C64 C65 C66 120.0
C67 C66 C65 120.0
C66 C67 C62 120.0
C71 C72 C73 121.2(6)
C71 C72 C77 118.8(6)
C73 C72 C77 120.0
C72 C73 C74 120.0
C75 C74 C73 120.0
C74 C75 C76 120.0
C77 C76 C75 120.0
C76 C77 C72 120.0

loop_
_geom_bond_atom_site_label_1
_geom_bond_atom_site_label_2
_geom_bond_distance
Y1 O6 2.370(3)
Y1 O5 2.372(3)
Y1 C55 2.510(4)
Y1 C56 2.520(4)
Y1 C57 2.524(4)
Y1 C54 2.531(4)
Y1 C1 2.654(5)
Y1 C5 2.671(4)
Y1 C2 2.692(4)
Y1 C4 2.713(4)
Y1 C3 2.714(4)
Y1 C50 2.825(5)
Y2 O2 2.413(3)
Y2 O1 2.453(3)
Y2 C56 2.505(4)
Y2 C55 2.512(4)
Y2 C54 2.526(4)
Y2 C57 2.551(4)
Y2 C17 2.624(4)
Y2 C49 2.629(4)
Y2 C13 2.633(4)
Y2 C16 2.647(4)
Y2 C15 2.669(5)
Y2 C14 2.673(5)
Y3 O5 2.243(3)
Y3 O2 2.365(3)
Y3 O3 2.417(3)
Y3 C57 2.600(4)
Y3 C25 2.665(4)
Y3 C26 2.666(4)
Y3 C28 2.686(4)
Y3 C27 2.688(4)
Y3 C29 2.687(4)
Y3 C49 2.745(4)
Y3 Si6 3.1927(14)
Y4 O6 2.257(3)
Y4 O1 2.372(3)
Y4 O3 2.405(3)
Y4 C54 2.627(4)
Y4 C37 2.630(4)
Y4 C41 2.635(4)
Y4 C38 2.675(4)
Y4 C40 2.681(4)
Y4 C39 2.716(4)
Y4 C49 2.729(4)
Y4 Si5 3.1891(14)
O1 C49 1.287(5)
O2 C49 1.293(5)
O3 C49 1.290(5)
O4 C50 1.204(5)
O5 C50 1.342(5)
O6 C50 1.352(5)
Si1 C12 1.857(6)
Si1 C11 1.856(5)
Si1 C10 1.872(6)
Si1 C1 1.869(5)
Si2 C23 1.856(7)
Si2 C24 1.865(6)
Si2 C13 1.866(5)
Si2 C22 1.870(8)
Si3 C35 1.867(6)
Si3 C36 1.864(6)
Si3 C34 1.874(6)
Si3 C25 1.874(5)
Si4 C46 1.840(5)
Si4 C47 1.858(7)
Si4 C48 1.864(6)
Si4 C37 1.870(5)
Si5 C54 1.841(4)
Si5 C51 1.876(5)
Si5 C52 1.876(5)
Si5 C53 1.889(5)
Si6 C57 1.845(4)
Si6 C60 1.866(5)
Si6 C59 1.870(5)
Si6 C58 1.890(5)
C1 C5 1.432(6)
C1 C2 1.443(7)
C2 C3 1.388(7)
C2 C6 1.519(6)
C3 C4 1.444(7)
C3 C7 1.524(7)
C4 C5 1.399(7)
C4 C8 1.514(7)
C5 C9 1.504(6)
C13 C17 1.427(6)
C13 C14 1.445(6)
C14 C15 1.411(7)
C14 C18 1.491(7)
C15 C16 1.422(6)
C15 C19 1.508(6)
C16 C17 1.413(6)
C16 C20 1.487(6)
C17 C21 1.523(6)
C25 C29 1.424(6)
C25 C26 1.438(6)
C26 C27 1.398(6)
C26 C30 1.507(6)
C27 C28 1.420(6)
C27 C31 1.503(6)
C28 C29 1.413(6)
C28 C32 1.508(7)
C29 C33 1.524(6)
C37 C41 1.427(6)
C37 C38 1.439(6)
C38 C39 1.405(6)
C38 C42 1.511(6)
C39 C40 1.417(6)
C39 C43 1.507(6)
C40 C41 1.404(7)
C40 C44 1.503(6)
C41 C45 1.521(7)
C54 C55 1.467(6)
C55 C56 1.413(6)
C56 C57 1.471(6)
C61 C62 1.469(9)
C62 C63 1.3900
C62 C67 1.3900
C63 C64 1.3900
C64 C65 1.3900
C65 C66 1.3900
C66 C67 1.3900
C71 C72 1.381(9)
C72 C73 1.3900
C72 C77 1.3900
C73 C74 1.3900
C74 C75 1.3900
C75 C76 1.3900
C76 C77 1.3900
